data_7243525
loop_
_publ_author_name
'Ripoche, Nicolas'
'Betou, Marie'
'Philippe, Clotilde'
'Trolez, Yann'
'Mongin, Olivier'
'Dudek, Marta'
'Pokladek, Ziemowit'
'Matczyszyn, Katarzyna'
'Samoc, Marek'
'Sahnoune, Hiba'
'Halet, Jean-Fran\,cois'
'Roisnel, Thierry'
'Toupet, Loic'
'Cordier, Marie'
'Moxey, Graeme'
'Humphrey, Mark G.'
'Paul, Fr\'ed\'eric'

_publ_section_title
;
 Two-Photon Absorption Properties of Multipolar Triarylamino/ Tosylamido
 1,1,4,4-Tetracyanobutadienes
;
_journal_name_full 'Physical Chemistry Chemical Physics'
_journal_paper_doi 10.1039/D1CP03346H
_journal_year 2021
_chemical_compound_source 'synthesis as described'
_chemical_formula_moiety 'C77 H76 N10 O4 S2'
_chemical_formula_sum 'C77 H76 N10 O4 S2'
_chemical_formula_weight 1269.59
_space_group_crystal_system triclinic
_space_group_IT_number 2
_space_group_name_Hall '-P 1'
_space_group_name_H-M_alt 'P -1'
_atom_sites_solution_hydrogens geom
_atom_sites_solution_primary dual
_atom_sites_solution_secondary difmap
_audit_update_record
;
2021-05-03 deposited with the CCDC.	2021-09-14 downloaded from the CCDC.
;
_cell_angle_alpha 107.984(3)
_cell_angle_beta 97.849(3)
_cell_angle_gamma 90.566(3)
_cell_formula_units_Z 2
_cell_length_a 12.2334(10)
_cell_length_b 16.0882(15)
_cell_length_c 18.7919(16)
_cell_measurement_reflns_used 9733
_cell_measurement_temperature 150
_cell_measurement_theta_max 27.5014
_cell_measurement_theta_min 2.2040
_cell_measurement_wavelength 0.71073
_cell_volume 3479.5(5)
_computing_cell_refinement 'APEX3 (Bruker, 2015)'
_computing_data_collection 'SAINT (Bruker, 2014)'
_computing_data_reduction 'SAINT (Bruker, 2014)'
_computing_molecular_graphics 'PLATON, A.L.Spek, Acta Cryst. 2009, D65, 148-155'
_computing_publication_material 'CRYSCALC (T. Roisnel, local program, ver. 2020)'
_computing_structure_refinement 'SHELXL-2018_3 (Sheldrick, 2018)'
_computing_structure_solution 'SHELXT (G. Sheldrick, 2015)'
_diffrn_ambient_temperature 150
_diffrn_detector '(CMOS) PHOTON 100'
_diffrn_detector_area_resol_mean 10.4167
_diffrn_measured_fraction_theta_full 0.997
_diffrn_measured_fraction_theta_max 0.997
_diffrn_measurement_device_type 'D8 VENTURE Bruker AXS'
_diffrn_measurement_method 'rotation images'
_diffrn_orient_matrix_UB_11 -0.0654858
_diffrn_orient_matrix_UB_12 -0.0382042
_diffrn_orient_matrix_UB_13 -0.0309402
_diffrn_orient_matrix_UB_21 -0.0131181
_diffrn_orient_matrix_UB_22 0.0405686
_diffrn_orient_matrix_UB_23 -0.0309156
_diffrn_orient_matrix_UB_31 0.0486756
_diffrn_orient_matrix_UB_32 -0.0343271
_diffrn_orient_matrix_UB_33 -0.0358612
_diffrn_radiation_monochromator 'multilayer monochromator'
_diffrn_radiation_probe x-ray
_diffrn_radiation_source 'Incoatec microfocus sealed tube'
_diffrn_radiation_type MoK\a
_diffrn_radiation_wavelength 0.71073
_diffrn_reflns_av_R_equivalents 0.0593
_diffrn_reflns_av_unetI/netI 0.0416
_diffrn_reflns_limit_h_max 15
_diffrn_reflns_limit_h_min -15
_diffrn_reflns_limit_k_max 20
_diffrn_reflns_limit_k_min -20
_diffrn_reflns_limit_l_max 24
_diffrn_reflns_limit_l_min -24
_diffrn_reflns_number 80195
_diffrn_reflns_theta_full 25.242
_diffrn_reflns_theta_max 27.485
_diffrn_reflns_theta_min 2.928
_diffrn_source_current 1.0
_diffrn_source_voltage 50.0
_exptl_absorpt_coefficient_mu 0.134
_exptl_absorpt_correction_T_max 0.980
_exptl_absorpt_correction_T_min 0.923
_exptl_absorpt_correction_type multi-scan
_exptl_absorpt_process_details
;
  [Sheldrick, G.M. (2014). SADABS Bruker AXS Inc., Madison, Wisconsin, USA]
;
_exptl_crystal_colour orange
_exptl_crystal_density_diffrn 1.212
_exptl_crystal_description prism
_exptl_crystal_F_000 1344
_exptl_crystal_size_max 0.370
_exptl_crystal_size_mid 0.350
_exptl_crystal_size_min 0.150
_refine_diff_density_max 1.155
_refine_diff_density_min -0.771
_refine_diff_density_rms 0.062
_refine_ls_extinction_method none
_refine_ls_goodness_of_fit_ref 1.009
_refine_ls_hydrogen_treatment constr
_refine_ls_matrix_type full
_refine_ls_number_parameters 846
_refine_ls_number_reflns 15904
_refine_ls_number_restraints 20
_refine_ls_restrained_S_all 1.028
_refine_ls_R_factor_all 0.0804
_refine_ls_R_factor_gt 0.0539
_refine_ls_shift/su_max 0.001
_refine_ls_shift/su_mean 0.000
_refine_ls_structure_factor_coef Fsqd
_refine_ls_weighting_details 'w=1/[\s^2^(Fo^2^)+(0.0588P)^2^+3.6189P] where P=(Fo^2^+2Fc^2^)/3'
_refine_ls_weighting_scheme calc
_refine_ls_wR_factor_gt 0.1269
_refine_ls_wR_factor_ref 0.1450
_reflns_Friedel_coverage 0.000
_reflns_number_gt 11894
_reflns_number_total 15904
_reflns_threshold_expression >2sigma(I)
_cod_data_source_file d1cp03346h2.cif
_cod_data_source_block CP1x25
_cod_database_code 7243525

loop_
_space_group_symop_operation_xyz
'x, y, z'
'-x, -y, -z'

loop_
_atom_site_label
_atom_site_type_symbol
_atom_site_fract_x
_atom_site_fract_y
_atom_site_fract_z
_atom_site_U_iso_or_equiv
_atom_site_adp_type
_atom_site_occupancy
_atom_site_site_symmetry_order
_atom_site_calc_flag
_atom_site_refinement_flags_posn
_atom_site_refinement_flags_adp
_atom_site_refinement_flags_occupancy
_atom_site_disorder_assembly
_atom_site_disorder_group
S1 S 0.12337(4) 0.24073(3) 0.41863(3) 0.02113(11) Uani 1 1 d . . . . .
O1 O 0.20626(12) 0.27037(10) 0.48373(8) 0.0271(3) Uani 1 1 d . . . . .
O2 O 0.09165(13) 0.29639(10) 0.37437(9) 0.0313(3) Uani 1 1 d . . . . .
N2 N 0.11821(18) 0.52784(12) 0.67408(11) 0.0368(5) Uani 1 1 d . . . . .
N3 N -0.11250(16) 0.40112(12) 0.47414(10) 0.0311(4) Uani 1 1 d . . . . .
N4 N -0.08548(16) 0.19945(14) 0.68578(11) 0.0343(4) Uani 1 1 d . . . . .
N5 N -0.13382(18) 0.01252(13) 0.45971(13) 0.0409(5) Uani 1 1 d . . . . .
N6 N 0.00958(13) 0.21362(11) 0.44994(9) 0.0194(3) Uani 1 1 d . . . . .
C1 C 0.36034(17) 0.34374(13) 0.88364(11) 0.0232(4) Uani 1 1 d . . . . .
C2 C 0.4276(2) 0.36529(15) 0.95368(12) 0.0314(5) Uani 1 1 d . . . . .
H2 H 0.416300 0.416390 0.993348 0.038 Uiso 1 1 calc R U . . .
C3 C 0.5113(2) 0.31080(16) 0.96445(13) 0.0368(5) Uani 1 1 d . . . . .
H3 H 0.557871 0.325130 1.011827 0.044 Uiso 1 1 calc R U . . .
C4 C 0.5279(2) 0.23570(16) 0.90695(13) 0.0359(5) Uani 1 1 d . . . . .
H4 H 0.585105 0.198994 0.915735 0.043 Uiso 1 1 calc R U . . .
C5 C 0.46214(18) 0.21347(14) 0.83683(12) 0.0277(4) Uani 1 1 d . . . . .
H5 H 0.473870 0.162338 0.797336 0.033 Uiso 1 1 calc R U . . .
C6 C 0.37831(16) 0.26838(13) 0.82600(11) 0.0208(4) Uani 1 1 d . . . . .
C7 C 0.29879(15) 0.26227(12) 0.75859(10) 0.0182(4) Uani 1 1 d . . . . .
C8 C 0.28304(15) 0.20035(12) 0.68696(10) 0.0187(4) Uani 1 1 d . . . . .
H8 H 0.325816 0.150197 0.676014 0.022 Uiso 1 1 calc R U . . .
C9 C 0.20362(15) 0.21348(12) 0.63198(10) 0.0179(4) Uani 1 1 d . . . . .
H9 H 0.191702 0.171436 0.583013 0.021 Uiso 1 1 calc R U . . .
C10 C 0.14028(15) 0.28780(12) 0.64719(10) 0.0176(4) Uani 1 1 d . . . . .
C11 C 0.15370(16) 0.34760(12) 0.72101(11) 0.0197(4) Uani 1 1 d . . . . .
H11 H 0.108199 0.396033 0.733090 0.024 Uiso 1 1 calc R U . . .
C12 C 0.23332(16) 0.33511(12) 0.77535(10) 0.0195(4) Uani 1 1 d . . . . .
C13 C 0.26745(17) 0.39409(13) 0.85651(11) 0.0219(4) Uani 1 1 d . . . . .
C14 C 0.17129(19) 0.40542(15) 0.90345(12) 0.0302(5) Uani 1 1 d . . . . .
H14A H 0.199900 0.439223 0.956565 0.036 Uiso 1 1 calc R U . . .
H14B H 0.115347 0.440311 0.884171 0.036 Uiso 1 1 calc R U . . .
C15 C 0.1146(2) 0.31981(17) 0.90221(15) 0.0407(6) Uani 1 1 d . . . . .
H15A H 0.171507 0.283114 0.917987 0.049 Uiso 1 1 calc R U . . .
H15B H 0.081437 0.287960 0.849537 0.049 Uiso 1 1 calc R U . . .
C16 C 0.0245(2) 0.3307(2) 0.95299(18) 0.0530(7) Uani 1 1 d . . . . .
H16A H 0.002113 0.272439 0.955400 0.064 Uiso 1 1 calc R U . . .
H16B H 0.055776 0.367151 1.004825 0.064 Uiso 1 1 calc R U . . .
C17 C -0.0755(3) 0.3717(3) 0.9268(2) 0.0799(12) Uani 1 1 d . . . . .
H17A H -0.055257 0.431292 0.928259 0.120 Uiso 1 1 calc R U . . .
H17B H -0.131147 0.373575 0.960129 0.120 Uiso 1 1 calc R U . . .
H17C H -0.105830 0.337002 0.874962 0.120 Uiso 1 1 calc R U . . .
C18 C 0.31222(19) 0.48488(13) 0.85748(12) 0.0275(4) Uani 1 1 d . . . . .
H18A H 0.249755 0.516453 0.840850 0.033 Uiso 1 1 calc R U . . .
H18B H 0.342601 0.518967 0.910191 0.033 Uiso 1 1 calc R U . . .
C19 C 0.4015(2) 0.48179(15) 0.80760(15) 0.0365(5) Uani 1 1 d . . . . .
H19A H 0.460782 0.445574 0.821164 0.044 Uiso 1 1 calc R U . . .
H19B H 0.369030 0.452244 0.754316 0.044 Uiso 1 1 calc R U . . .
C20 C 0.4523(2) 0.56901(15) 0.81315(15) 0.0428(6) Uani 1 1 d . . . . .
H20A H 0.392231 0.607514 0.805470 0.051 Uiso 1 1 calc R U . . .
H20B H 0.492174 0.595561 0.865050 0.051 Uiso 1 1 calc R U . . .
C21 C 0.5305(3) 0.56723(18) 0.75844(17) 0.0537(8) Uani 1 1 d . . . . .
H21A H 0.589489 0.528091 0.764397 0.081 Uiso 1 1 calc R U . . .
H21B H 0.562702 0.626407 0.768210 0.081 Uiso 1 1 calc R U . . .
H21C H 0.490646 0.546010 0.706741 0.081 Uiso 1 1 calc R U . . .
C22 C 0.06289(15) 0.30104(12) 0.58528(10) 0.0175(4) Uani 1 1 d . . . . .
C23 C 0.03425(15) 0.38086(12) 0.57956(11) 0.0192(4) Uani 1 1 d . . . . .
C24 C 0.08216(17) 0.46199(13) 0.63220(11) 0.0237(4) Uani 1 1 d . . . . .
C25 C -0.04699(16) 0.39073(13) 0.51998(11) 0.0219(4) Uani 1 1 d . . . . .
C26 C 0.00845(14) 0.22131(12) 0.52528(10) 0.0173(4) Uani 1 1 d . . . . .
C27 C -0.05039(15) 0.16332(13) 0.54732(11) 0.0203(4) Uani 1 1 d . . . . .
C28 C -0.06821(16) 0.18339(14) 0.62450(12) 0.0243(4) Uani 1 1 d . . . . .
C29 C -0.09810(17) 0.08058(14) 0.49745(13) 0.0263(4) Uani 1 1 d . . . . .
C30 C -0.08683(17) 0.17753(15) 0.39092(11) 0.0270(4) Uani 1 1 d . . . . .
H30A H -0.078831 0.115084 0.366293 0.041 Uiso 1 1 calc R U . . .
H30B H -0.090927 0.208454 0.353220 0.041 Uiso 1 1 calc R U . . .
H30C H -0.154565 0.185169 0.414171 0.041 Uiso 1 1 calc R U . . .
C31 C 0.15889(16) 0.14002(13) 0.35931(11) 0.0225(4) Uani 1 1 d . . . . .
C32 C 0.1683(2) 0.13175(16) 0.28477(12) 0.0344(5) Uani 1 1 d . . . . .
H32 H 0.149262 0.177685 0.264315 0.041 Uiso 1 1 calc R U . . .
C33 C 0.2063(2) 0.05438(17) 0.24090(13) 0.0414(6) Uani 1 1 d . . . . .
H33 H 0.214499 0.048142 0.189994 0.050 Uiso 1 1 calc R U . . .
C34 C 0.23250(19) -0.01383(15) 0.26922(14) 0.0341(5) Uani 1 1 d . . . . .
C35 C 0.22277(18) -0.00344(14) 0.34395(13) 0.0303(5) Uani 1 1 d . . . . .
H35 H 0.241500 -0.049477 0.364341 0.036 Uiso 1 1 calc R U . . .
C36 C 0.18615(17) 0.07308(14) 0.38924(12) 0.0252(4) Uani 1 1 d . . . . .
H36 H 0.179734 0.079714 0.440495 0.030 Uiso 1 1 calc R U . . .
C37 C 0.2702(3) -0.09883(18) 0.22018(17) 0.0519(7) Uani 1 1 d . . . . .
H37A H 0.206686 -0.141058 0.199284 0.078 Uiso 1 1 calc R U . . .
H37B H 0.325386 -0.122290 0.250690 0.078 Uiso 1 1 calc R U . . .
H37C H 0.302872 -0.088286 0.178744 0.078 Uiso 1 1 calc R U . . .
S2 S 0.65855(4) 0.26055(3) 0.58687(3) 0.02195(11) Uani 1 1 d . . . . .
O3 O 0.64569(13) 0.20766(10) 0.63373(9) 0.0330(4) Uani 1 1 d . . . . .
O4 O 0.71276(11) 0.22875(10) 0.52165(8) 0.0270(3) Uani 1 1 d . . . . .
N8 N 0.39249(16) 0.09725(13) 0.52801(11) 0.0326(4) Uani 1 1 d . . . . .
N9 N 0.53759(19) -0.02828(12) 0.32880(11) 0.0377(5) Uani 1 1 d . . . . .
N10 N 0.38723(19) 0.48657(13) 0.54387(13) 0.0436(5) Uani 1 1 d . . . . .
N11 N 0.33788(16) 0.30133(14) 0.31939(11) 0.0346(4) Uani 1 1 d . . . . .
N12 N 0.53125(13) 0.28498(11) 0.55477(9) 0.0200(3) Uani 1 1 d . . . . .
C38 C 0.68093(16) 0.15974(13) 0.11675(11) 0.0221(4) Uani 1 1 d . . . . .
C39 C 0.70631(19) 0.14229(14) 0.04404(11) 0.0284(5) Uani 1 1 d . . . . .
H39 H 0.674556 0.091733 0.004730 0.034 Uiso 1 1 calc R U . . .
C40 C 0.7790(2) 0.20000(16) 0.02968(12) 0.0335(5) Uani 1 1 d . . . . .
H40 H 0.795734 0.189241 -0.020164 0.040 Uiso 1 1 calc R U . . .
C41 C 0.8276(2) 0.27336(16) 0.08718(13) 0.0330(5) Uani 1 1 d . . . . .
H41 H 0.877936 0.311496 0.076301 0.040 Uiso 1 1 calc R U . . .
C42 C 0.80314(18) 0.29138(14) 0.16035(12) 0.0265(4) Uani 1 1 d . . . . .
H42 H 0.836385 0.341254 0.199790 0.032 Uiso 1 1 calc R U . . .
C43 C 0.72890(16) 0.23454(13) 0.17419(11) 0.0208(4) Uani 1 1 d . . . . .
C44 C 0.68486(15) 0.23813(12) 0.24372(10) 0.0184(4) Uani 1 1 d . . . . .
C45 C 0.70442(15) 0.29927(12) 0.31589(10) 0.0190(4) Uani 1 1 d . . . . .
H45 H 0.753582 0.349057 0.326432 0.023 Uiso 1 1 calc R U . . .
C46 C 0.65029(15) 0.28552(12) 0.37186(10) 0.0180(4) Uani 1 1 d . . . . .
H46 H 0.662513 0.326818 0.421167 0.022 Uiso 1 1 calc R U . . .
C47 C 0.57792(15) 0.21208(12) 0.35739(10) 0.0171(4) Uani 1 1 d . . . . .
C48 C 0.55610(16) 0.15270(12) 0.28349(11) 0.0199(4) Uani 1 1 d . . . . .
H48 H 0.504228 0.104409 0.272071 0.024 Uiso 1 1 calc R U . . .
C49 C 0.61055(16) 0.16542(12) 0.22830(10) 0.0189(4) Uani 1 1 d . . . . .
C50 C 0.60351(17) 0.10771(13) 0.14640(11) 0.0216(4) Uani 1 1 d . . . . .
C51 C 0.48485(18) 0.09713(14) 0.10383(12) 0.0284(5) Uani 1 1 d . . . . .
H51A H 0.485758 0.062284 0.050340 0.034 Uiso 1 1 calc R U . . .
H51B H 0.438424 0.063532 0.125769 0.034 Uiso 1 1 calc R U . . .
C52 C 0.4315(2) 0.18269(16) 0.10607(14) 0.0360(5) Uani 1 1 d . . . . .
H52A H 0.434542 0.219048 0.159558 0.043 Uiso 1 1 calc R U . . .
H52B H 0.475442 0.214708 0.081362 0.043 Uiso 1 1 calc R U . . .
C53 C 0.3140(2) 0.1721(2) 0.06840(19) 0.0604(9) Uani 1 1 d . . . . .
H53A H 0.311538 0.137459 0.014517 0.072 Uiso 1 1 calc R U . . .
H53B H 0.270853 0.138073 0.091864 0.072 Uiso 1 1 calc R U . . .
C54 C 0.2595(3) 0.2546(3) 0.0723(2) 0.0714(10) Uani 1 1 d . . . . .
H54A H 0.262175 0.290137 0.125350 0.107 Uiso 1 1 calc R U . . .
H54B H 0.182268 0.241344 0.048390 0.107 Uiso 1 1 calc R U . . .
H54C H 0.297812 0.287015 0.045771 0.107 Uiso 1 1 calc R U . . .
C55 C 0.64757(18) 0.01652(13) 0.14265(12) 0.0262(4) Uani 1 1 d . . . . .
H55A H 0.592106 -0.016872 0.158285 0.031 Uiso 1 1 calc R U . . .
H55B H 0.654774 -0.015504 0.089436 0.031 Uiso 1 1 calc R U . . .
C56 C 0.75830(19) 0.01853(14) 0.19153(13) 0.0312(5) Uani 1 1 d . . . . .
H56A H 0.811980 0.057355 0.180144 0.037 Uiso 1 1 calc R U . . .
H56B H 0.749183 0.044009 0.245383 0.037 Uiso 1 1 calc R U . . .
C57 C 0.8052(2) -0.07081(15) 0.17989(14) 0.0382(6) Uani 1 1 d . . . . .
H57A H 0.748604 -0.111473 0.185983 0.046 Uiso 1 1 calc R U . . .
H57B H 0.822122 -0.093619 0.127513 0.046 Uiso 1 1 calc R U . . .
C58 C 0.9090(2) -0.06922(18) 0.23449(17) 0.0500(7) Uani 1 1 d . . . . .
H58A H 0.963272 -0.025416 0.231902 0.075 Uiso 1 1 calc R U . . .
H58B H 0.940005 -0.127010 0.220884 0.075 Uiso 1 1 calc R U . . .
H58C H 0.890894 -0.054187 0.286021 0.075 Uiso 1 1 calc R U . . .
C59 C 0.52646(15) 0.19853(12) 0.41945(10) 0.0176(4) Uani 1 1 d . . . . .
C60 C 0.49773(15) 0.11847(12) 0.42421(10) 0.0190(4) Uani 1 1 d . . . . .
C61 C 0.44032(17) 0.10802(13) 0.48310(11) 0.0225(4) Uani 1 1 d . . . . .
C62 C 0.52154(18) 0.03743(13) 0.37116(11) 0.0247(4) Uani 1 1 d . . . . .
C63 C 0.49908(15) 0.27816(12) 0.47950(10) 0.0174(4) Uani 1 1 d . . . . .
C64 C 0.43290(15) 0.33627(12) 0.45743(11) 0.0204(4) Uani 1 1 d . . . . .
C65 C 0.40710(17) 0.41896(14) 0.50719(13) 0.0274(4) Uani 1 1 d . . . . .
C66 C 0.38191(16) 0.31666(13) 0.38012(12) 0.0243(4) Uani 1 1 d . . . . .
C67 C 0.46018(17) 0.32122(15) 0.61327(12) 0.0280(5) Uani 1 1 d . . . . .
H67A H 0.480187 0.383662 0.637868 0.042 Uiso 1 1 calc R U . . .
H67B H 0.470538 0.290394 0.651058 0.042 Uiso 1 1 calc R U . . .
H67C H 0.382639 0.313643 0.589705 0.042 Uiso 1 1 calc R U . . .
C68 C 0.72003(16) 0.36309(13) 0.64318(11) 0.0236(4) Uani 1 1 d . . . . .
C69 C 0.7594(2) 0.37645(17) 0.71879(13) 0.0389(6) Uani 1 1 d . . . . .
H69 H 0.748144 0.332646 0.741695 0.047 Uiso 1 1 calc R U . . .
C70 C 0.8159(2) 0.45574(18) 0.76022(14) 0.0468(7) Uani 1 1 d . . . . .
H70 H 0.843117 0.465812 0.812174 0.056 Uiso 1 1 calc R U . . .
C71 C 0.83376(19) 0.52039(16) 0.72810(14) 0.0363(5) Uani 1 1 d . . . . .
C72 C 0.79281(18) 0.50546(15) 0.65246(13) 0.0316(5) Uani 1 1 d . . . . .
H72 H 0.803865 0.549427 0.629684 0.038 Uiso 1 1 calc R U . . .
C73 C 0.73598(17) 0.42726(14) 0.60967(12) 0.0265(4) Uani 1 1 d . . . . .
H73 H 0.708153 0.417565 0.557868 0.032 Uiso 1 1 calc R U . . .
C74 C 0.8956(2) 0.60670(19) 0.77315(18) 0.0546(8) Uani 1 1 d . . . . .
H74A H 0.925484 0.604856 0.823726 0.082 Uiso 1 1 calc R U . . .
H74B H 0.844984 0.654282 0.777609 0.082 Uiso 1 1 calc R U . . .
H74C H 0.956354 0.616798 0.747269 0.082 Uiso 1 1 calc R U . . .
C75 C 0.0149(4) 0.0659(3) 0.0687(2) 0.1012(15) Uani 1 1 d D U . A 1
H75A H -0.059139 0.079212 0.083587 0.121 Uiso 1 1 calc R U . A 1
H75B H 0.070294 0.105186 0.108632 0.121 Uiso 1 1 calc R U . A 1
C76 C 0.0205(4) 0.0833(3) -0.0060(3) 0.1020(14) Uani 1 1 d D U . A 1
H76A H -0.004528 0.142756 -0.001779 0.122 Uiso 1 1 calc R U . A 1
H76B H 0.098569 0.082474 -0.014756 0.122 Uiso 1 1 calc R U . A 1
C77 C 0.0369(4) -0.0291(3) 0.0627(2) 0.0801(11) Uani 1 1 d D U . A 1
H77A H 0.116136 -0.038318 0.059393 0.096 Uiso 1 1 calc R U . A 1
H77B H 0.020702 -0.040271 0.109274 0.096 Uiso 1 1 calc R U . A 1

loop_
_atom_site_aniso_label
_atom_site_aniso_U_11
_atom_site_aniso_U_22
_atom_site_aniso_U_33
_atom_site_aniso_U_23
_atom_site_aniso_U_13
_atom_site_aniso_U_12
S1 0.0226(2) 0.0199(2) 0.0205(2) 0.00463(19) 0.00626(18) -0.00117(18)
O1 0.0224(7) 0.0298(8) 0.0243(7) 0.0009(6) 0.0059(6) -0.0053(6)
O2 0.0404(9) 0.0259(8) 0.0335(8) 0.0148(7) 0.0125(7) 0.0049(7)
N2 0.0544(13) 0.0238(10) 0.0293(10) 0.0072(8) -0.0002(9) -0.0097(9)
N3 0.0339(10) 0.0314(10) 0.0279(10) 0.0107(8) 0.0004(8) 0.0046(8)
N4 0.0311(10) 0.0443(12) 0.0309(11) 0.0165(9) 0.0058(8) -0.0020(9)
N5 0.0418(12) 0.0278(11) 0.0470(12) 0.0067(9) -0.0017(10) -0.0106(9)
N6 0.0177(8) 0.0217(8) 0.0167(8) 0.0033(6) 0.0016(6) -0.0023(6)
C1 0.0281(10) 0.0230(10) 0.0174(9) 0.0054(8) 0.0023(8) 0.0001(8)
C2 0.0418(13) 0.0291(11) 0.0183(10) 0.0023(9) -0.0007(9) 0.0024(9)
C3 0.0411(13) 0.0424(14) 0.0221(11) 0.0082(10) -0.0071(10) 0.0043(11)
C4 0.0365(12) 0.0382(13) 0.0285(12) 0.0079(10) -0.0055(10) 0.0100(10)
C5 0.0308(11) 0.0254(10) 0.0242(10) 0.0057(8) -0.0004(9) 0.0048(9)
C6 0.0241(9) 0.0204(9) 0.0170(9) 0.0057(7) 0.0007(7) -0.0005(7)
C7 0.0197(9) 0.0174(9) 0.0173(9) 0.0054(7) 0.0027(7) 0.0004(7)
C8 0.0200(9) 0.0162(9) 0.0194(9) 0.0045(7) 0.0039(7) 0.0020(7)
C9 0.0193(9) 0.0157(9) 0.0163(9) 0.0012(7) 0.0035(7) -0.0014(7)
C10 0.0171(8) 0.0171(9) 0.0179(9) 0.0045(7) 0.0028(7) -0.0010(7)
C11 0.0224(9) 0.0165(9) 0.0197(9) 0.0044(7) 0.0045(7) 0.0034(7)
C12 0.0245(9) 0.0169(9) 0.0162(9) 0.0031(7) 0.0049(7) 0.0008(7)
C13 0.0283(10) 0.0204(9) 0.0148(9) 0.0027(7) 0.0022(8) 0.0025(8)
C14 0.0364(12) 0.0326(12) 0.0205(10) 0.0044(9) 0.0087(9) 0.0089(9)
C15 0.0428(14) 0.0425(14) 0.0387(14) 0.0099(11) 0.0189(11) 0.0013(11)
C16 0.0487(16) 0.068(2) 0.0549(18) 0.0292(15) 0.0251(14) 0.0099(14)
C17 0.056(2) 0.121(3) 0.091(3) 0.068(3) 0.0275(19) 0.022(2)
C18 0.0394(12) 0.0184(10) 0.0204(10) 0.0008(8) 0.0022(9) 0.0022(8)
C19 0.0434(14) 0.0219(11) 0.0444(14) 0.0069(10) 0.0156(11) 0.0015(10)
C20 0.0655(18) 0.0231(12) 0.0402(14) 0.0055(10) 0.0196(13) -0.0022(11)
C21 0.070(2) 0.0344(14) 0.0570(18) 0.0076(13) 0.0272(15) -0.0094(13)
C22 0.0150(8) 0.0188(9) 0.0176(9) 0.0037(7) 0.0038(7) -0.0005(7)
C23 0.0187(9) 0.0191(9) 0.0185(9) 0.0044(7) 0.0023(7) -0.0011(7)
C24 0.0286(10) 0.0206(10) 0.0219(10) 0.0075(8) 0.0020(8) -0.0004(8)
C25 0.0252(10) 0.0185(9) 0.0214(10) 0.0049(8) 0.0048(8) 0.0021(8)
C26 0.0138(8) 0.0180(9) 0.0187(9) 0.0038(7) 0.0018(7) 0.0034(7)
C27 0.0173(9) 0.0200(9) 0.0229(10) 0.0073(8) -0.0001(7) -0.0003(7)
C28 0.0202(9) 0.0257(10) 0.0290(11) 0.0124(9) 0.0016(8) -0.0022(8)
C29 0.0211(10) 0.0251(11) 0.0336(11) 0.0111(9) 0.0024(8) -0.0024(8)
C30 0.0219(10) 0.0343(12) 0.0201(10) 0.0044(9) -0.0031(8) -0.0021(8)
C31 0.0218(9) 0.0229(10) 0.0213(10) 0.0032(8) 0.0065(8) 0.0000(8)
C32 0.0506(14) 0.0324(12) 0.0225(11) 0.0088(9) 0.0121(10) 0.0048(10)
C33 0.0585(16) 0.0415(14) 0.0234(11) 0.0037(10) 0.0181(11) 0.0055(12)
C34 0.0295(11) 0.0310(12) 0.0350(12) -0.0013(10) 0.0095(9) 0.0005(9)
C35 0.0275(11) 0.0251(11) 0.0374(12) 0.0079(9) 0.0060(9) 0.0039(9)
C36 0.0242(10) 0.0274(11) 0.0234(10) 0.0067(8) 0.0046(8) 0.0001(8)
C37 0.0562(17) 0.0378(15) 0.0497(17) -0.0080(12) 0.0168(14) 0.0097(13)
S2 0.0213(2) 0.0219(2) 0.0211(2) 0.00606(19) -0.00055(18) 0.00153(18)
O3 0.0383(9) 0.0298(8) 0.0333(8) 0.0168(7) -0.0026(7) -0.0010(7)
O4 0.0203(7) 0.0303(8) 0.0248(7) 0.0013(6) 0.0012(6) 0.0059(6)
N8 0.0366(10) 0.0341(10) 0.0288(10) 0.0114(8) 0.0077(8) -0.0027(8)
N9 0.0595(14) 0.0229(10) 0.0308(10) 0.0073(8) 0.0086(9) 0.0112(9)
N10 0.0517(13) 0.0274(11) 0.0508(13) 0.0061(10) 0.0185(11) 0.0116(9)
N11 0.0300(10) 0.0471(12) 0.0312(11) 0.0193(9) 0.0035(8) 0.0059(9)
N12 0.0190(8) 0.0222(8) 0.0166(8) 0.0024(6) 0.0034(6) 0.0008(6)
C38 0.0254(10) 0.0213(10) 0.0185(9) 0.0057(8) 0.0006(8) 0.0013(8)
C39 0.0377(12) 0.0278(11) 0.0161(9) 0.0030(8) 0.0016(8) -0.0006(9)
C40 0.0426(13) 0.0393(13) 0.0183(10) 0.0074(9) 0.0076(9) -0.0011(10)
C41 0.0389(12) 0.0356(12) 0.0273(11) 0.0121(10) 0.0104(9) -0.0043(10)
C42 0.0316(11) 0.0250(10) 0.0223(10) 0.0064(8) 0.0047(8) -0.0035(8)
C43 0.0245(10) 0.0212(9) 0.0163(9) 0.0058(8) 0.0019(7) 0.0024(8)
C44 0.0201(9) 0.0173(9) 0.0176(9) 0.0061(7) 0.0005(7) 0.0012(7)
C45 0.0205(9) 0.0160(9) 0.0184(9) 0.0032(7) 0.0009(7) -0.0033(7)
C46 0.0202(9) 0.0155(9) 0.0153(9) 0.0008(7) 0.0014(7) 0.0000(7)
C47 0.0173(8) 0.0168(9) 0.0166(9) 0.0045(7) 0.0022(7) 0.0015(7)
C48 0.0214(9) 0.0165(9) 0.0198(9) 0.0041(7) 0.0007(7) -0.0031(7)
C49 0.0232(9) 0.0159(9) 0.0154(9) 0.0031(7) -0.0005(7) 0.0003(7)
C50 0.0276(10) 0.0187(9) 0.0154(9) 0.0019(7) 0.0010(7) -0.0020(8)
C51 0.0307(11) 0.0274(11) 0.0201(10) -0.0002(8) -0.0018(8) -0.0028(9)
C52 0.0340(12) 0.0361(13) 0.0338(12) 0.0090(10) -0.0043(10) 0.0024(10)
C53 0.0415(16) 0.0589(19) 0.064(2) 0.0025(15) -0.0121(14) 0.0126(14)
C54 0.0543(19) 0.082(3) 0.081(2) 0.034(2) -0.0005(17) 0.0232(18)
C55 0.0361(11) 0.0174(9) 0.0218(10) 0.0019(8) 0.0028(8) -0.0015(8)
C56 0.0360(12) 0.0223(10) 0.0325(12) 0.0069(9) -0.0008(9) 0.0000(9)
C57 0.0464(14) 0.0260(12) 0.0388(13) 0.0078(10) 0.0000(11) 0.0047(10)
C58 0.0531(17) 0.0371(14) 0.0573(17) 0.0158(13) -0.0037(14) 0.0128(12)
C59 0.0158(8) 0.0190(9) 0.0168(9) 0.0045(7) 0.0012(7) 0.0009(7)
C60 0.0205(9) 0.0179(9) 0.0179(9) 0.0046(7) 0.0028(7) 0.0014(7)
C61 0.0261(10) 0.0176(9) 0.0229(10) 0.0052(8) 0.0032(8) 0.0000(8)
C62 0.0328(11) 0.0200(10) 0.0230(10) 0.0087(8) 0.0049(8) 0.0033(8)
C63 0.0159(8) 0.0171(9) 0.0179(9) 0.0032(7) 0.0039(7) -0.0033(7)
C64 0.0195(9) 0.0182(9) 0.0242(10) 0.0067(8) 0.0059(7) 0.0007(7)
C65 0.0266(10) 0.0248(11) 0.0326(11) 0.0098(9) 0.0081(9) 0.0038(8)
C66 0.0217(10) 0.0247(10) 0.0306(11) 0.0129(9) 0.0071(8) 0.0058(8)
C67 0.0262(10) 0.0354(12) 0.0211(10) 0.0043(9) 0.0095(8) 0.0022(9)
C68 0.0204(9) 0.0261(10) 0.0213(10) 0.0042(8) 0.0001(8) 0.0013(8)
C69 0.0500(15) 0.0377(13) 0.0266(12) 0.0123(10) -0.0074(10) -0.0016(11)
C70 0.0549(16) 0.0467(15) 0.0258(12) 0.0022(11) -0.0165(11) -0.0049(13)
C71 0.0262(11) 0.0336(12) 0.0379(13) -0.0025(10) -0.0014(9) -0.0012(9)
C72 0.0280(11) 0.0262(11) 0.0374(12) 0.0049(9) 0.0063(9) -0.0014(9)
C73 0.0236(10) 0.0290(11) 0.0258(10) 0.0072(9) 0.0035(8) 0.0005(8)
C74 0.0480(16) 0.0419(16) 0.0556(18) -0.0063(13) -0.0023(13) -0.0121(13)
C75 0.084(2) 0.116(3) 0.090(3) 0.014(2) 0.009(2) 0.035(2)
C76 0.073(2) 0.089(3) 0.156(3) 0.056(3) 0.014(2) 0.005(2)
C77 0.097(2) 0.100(3) 0.0545(19) 0.0360(18) 0.0185(18) 0.030(2)

loop_
_atom_type_symbol
_atom_type_description
_atom_type_scat_dispersion_real
_atom_type_scat_dispersion_imag
_atom_type_scat_source
C C 0.0033 0.0016 'International Tables Vol C Tables 4.2.6.8 and 6.1.1.4'
H H 0.0000 0.0000 'International Tables Vol C Tables 4.2.6.8 and 6.1.1.4'
N N 0.0061 0.0033 'International Tables Vol C Tables 4.2.6.8 and 6.1.1.4'
O O 0.0106 0.0060 'International Tables Vol C Tables 4.2.6.8 and 6.1.1.4'
S S 0.1246 0.1234 'International Tables Vol C Tables 4.2.6.8 and 6.1.1.4'

loop_
_geom_angle_atom_site_label_1
_geom_angle_atom_site_label_2
_geom_angle_atom_site_label_3
_geom_angle
_geom_angle_site_symmetry_1
_geom_angle_site_symmetry_3
_geom_angle_publ_flag
O2 S1 O1 120.33(10) . . ?
O2 S1 N6 107.74(9) . . ?
O1 S1 N6 105.87(8) . . ?
O2 S1 C31 109.16(10) . . ?
O1 S1 C31 109.14(9) . . ?
N6 S1 C31 103.21(9) . . ?
C26 N6 C30 122.55(16) . . ?
C26 N6 S1 122.03(13) . . ?
C30 N6 S1 115.37(13) . . ?
C2 C1 C6 119.69(19) . . ?
C2 C1 C13 129.09(19) . . ?
C6 C1 C13 111.15(17) . . ?
C3 C2 C1 118.9(2) . . ?
C3 C2 H2 120.6 . . ?
C1 C2 H2 120.6 . . ?
C4 C3 C2 120.9(2) . . ?
C4 C3 H3 119.5 . . ?
C2 C3 H3 119.5 . . ?
C5 C4 C3 120.9(2) . . ?
C5 C4 H4 119.5 . . ?
C3 C4 H4 119.5 . . ?
C4 C5 C6 118.1(2) . . ?
C4 C5 H5 121.0 . . ?
C6 C5 H5 121.0 . . ?
C5 C6 C1 121.46(18) . . ?
C5 C6 C7 129.91(18) . . ?
C1 C6 C7 108.61(17) . . ?
C8 C7 C12 120.67(17) . . ?
C8 C7 C6 131.01(18) . . ?
C12 C7 C6 108.32(16) . . ?
C9 C8 C7 118.57(17) . . ?
C9 C8 H8 120.7 . . ?
C7 C8 H8 120.7 . . ?
C8 C9 C10 121.35(17) . . ?
C8 C9 H9 119.3 . . ?
C10 C9 H9 119.3 . . ?
C9 C10 C11 119.22(17) . . ?
C9 C10 C22 118.76(16) . . ?
C11 C10 C22 122.01(17) . . ?
C12 C11 C10 119.33(17) . . ?
C12 C11 H11 120.3 . . ?
C10 C11 H11 120.3 . . ?
C11 C12 C7 120.73(17) . . ?
C11 C12 C13 128.30(17) . . ?
C7 C12 C13 110.93(16) . . ?
C1 C13 C12 100.97(15) . . ?
C1 C13 C14 112.74(17) . . ?
C12 C13 C14 112.16(17) . . ?
C1 C13 C18 110.59(17) . . ?
C12 C13 C18 110.39(16) . . ?
C14 C13 C18 109.75(17) . . ?
C15 C14 C13 114.67(18) . . ?
C15 C14 H14A 108.6 . . ?
C13 C14 H14A 108.6 . . ?
C15 C14 H14B 108.6 . . ?
C13 C14 H14B 108.6 . . ?
H14A C14 H14B 107.6 . . ?
C14 C15 C16 114.8(2) . . ?
C14 C15 H15A 108.6 . . ?
C16 C15 H15A 108.6 . . ?
C14 C15 H15B 108.6 . . ?
C16 C15 H15B 108.6 . . ?
H15A C15 H15B 107.5 . . ?
C17 C16 C15 113.8(3) . . ?
C17 C16 H16A 108.8 . . ?
C15 C16 H16A 108.8 . . ?
C17 C16 H16B 108.8 . . ?
C15 C16 H16B 108.8 . . ?
H16A C16 H16B 107.7 . . ?
C16 C17 H17A 109.5 . . ?
C16 C17 H17B 109.5 . . ?
H17A C17 H17B 109.5 . . ?
C16 C17 H17C 109.5 . . ?
H17A C17 H17C 109.5 . . ?
H17B C17 H17C 109.5 . . ?
C19 C18 C13 114.61(17) . . ?
C19 C18 H18A 108.6 . . ?
C13 C18 H18A 108.6 . . ?
C19 C18 H18B 108.6 . . ?
C13 C18 H18B 108.6 . . ?
H18A C18 H18B 107.6 . . ?
C20 C19 C18 115.10(19) . . ?
C20 C19 H19A 108.5 . . ?
C18 C19 H19A 108.5 . . ?
C20 C19 H19B 108.5 . . ?
C18 C19 H19B 108.5 . . ?
H19A C19 H19B 107.5 . . ?
C21 C20 C19 115.3(2) . . ?
C21 C20 H20A 108.4 . . ?
C19 C20 H20A 108.4 . . ?
C21 C20 H20B 108.4 . . ?
C19 C20 H20B 108.4 . . ?
H20A C20 H20B 107.5 . . ?
C20 C21 H21A 109.5 . . ?
C20 C21 H21B 109.5 . . ?
H21A C21 H21B 109.5 . . ?
C20 C21 H21C 109.5 . . ?
H21A C21 H21C 109.5 . . ?
H21B C21 H21C 109.5 . . ?
C23 C22 C10 124.72(17) . . ?
C23 C22 C26 117.59(16) . . ?
C10 C22 C26 117.66(16) . . ?
C22 C23 C24 123.07(17) . . ?
C22 C23 C25 122.80(17) . . ?
C24 C23 C25 114.13(17) . . ?
N2 C24 C23 178.4(2) . . ?
N3 C25 C23 177.8(2) . . ?
C27 C26 N6 122.40(17) . . ?
C27 C26 C22 117.97(17) . . ?
N6 C26 C22 119.28(16) . . ?
C26 C27 C28 120.30(17) . . ?
C26 C27 C29 124.17(18) . . ?
C28 C27 C29 115.53(17) . . ?
N4 C28 C27 178.2(2) . . ?
N5 C29 C27 176.9(2) . . ?
N6 C30 H30A 109.5 . . ?
N6 C30 H30B 109.5 . . ?
H30A C30 H30B 109.5 . . ?
N6 C30 H30C 109.5 . . ?
H30A C30 H30C 109.5 . . ?
H30B C30 H30C 109.5 . . ?
C36 C31 C32 121.12(19) . . ?
C36 C31 S1 119.58(15) . . ?
C32 C31 S1 119.06(17) . . ?
C31 C32 C33 118.1(2) . . ?
C31 C32 H32 121.0 . . ?
C33 C32 H32 121.0 . . ?
C34 C33 C32 121.8(2) . . ?
C34 C33 H33 119.1 . . ?
C32 C33 H33 119.1 . . ?
C33 C34 C35 118.7(2) . . ?
C33 C34 C37 121.4(2) . . ?
C35 C34 C37 119.9(2) . . ?
C36 C35 C34 120.8(2) . . ?
C36 C35 H35 119.6 . . ?
C34 C35 H35 119.6 . . ?
C35 C36 C31 119.4(2) . . ?
C35 C36 H36 120.3 . . ?
C31 C36 H36 120.3 . . ?
C34 C37 H37A 109.5 . . ?
C34 C37 H37B 109.5 . . ?
H37A C37 H37B 109.5 . . ?
C34 C37 H37C 109.5 . . ?
H37A C37 H37C 109.5 . . ?
H37B C37 H37C 109.5 . . ?
O3 S2 O4 120.51(10) . . ?
O3 S2 N12 107.58(9) . . ?
O4 S2 N12 105.82(8) . . ?
O3 S2 C68 109.14(10) . . ?
O4 S2 C68 109.23(9) . . ?
N12 S2 C68 103.12(9) . . ?
C63 N12 C67 122.29(16) . . ?
C63 N12 S2 122.08(13) . . ?
C67 N12 S2 115.44(13) . . ?
C39 C38 C43 119.83(19) . . ?
C39 C38 C50 128.83(18) . . ?
C43 C38 C50 111.35(17) . . ?
C38 C39 C40 118.85(19) . . ?
C38 C39 H39 120.6 . . ?
C40 C39 H39 120.6 . . ?
C39 C40 C41 121.0(2) . . ?
C39 C40 H40 119.5 . . ?
C41 C40 H40 119.5 . . ?
C42 C41 C40 120.7(2) . . ?
C42 C41 H41 119.7 . . ?
C40 C41 H41 119.7 . . ?
C43 C42 C41 118.16(19) . . ?
C43 C42 H42 120.9 . . ?
C41 C42 H42 120.9 . . ?
C42 C43 C38 121.45(18) . . ?
C42 C43 C44 130.41(18) . . ?
C38 C43 C44 108.13(17) . . ?
C45 C44 C49 120.44(17) . . ?
C45 C44 C43 130.99(18) . . ?
C49 C44 C43 108.57(16) . . ?
C46 C45 C44 118.34(17) . . ?
C46 C45 H45 120.8 . . ?
C44 C45 H45 120.8 . . ?
C45 C46 C47 121.59(17) . . ?
C45 C46 H46 119.2 . . ?
C47 C46 H46 119.2 . . ?
C46 C47 C48 119.25(17) . . ?
C46 C47 C59 119.44(16) . . ?
C48 C47 C59 121.31(16) . . ?
C49 C48 C47 119.26(17) . . ?
C49 C48 H48 120.4 . . ?
C47 C48 H48 120.4 . . ?
C48 C49 C44 121.04(17) . . ?
C48 C49 C50 127.94(17) . . ?
C44 C49 C50 111.01(16) . . ?
C49 C50 C38 100.89(15) . . ?
C49 C50 C51 111.95(17) . . ?
C38 C50 C51 112.23(16) . . ?
C49 C50 C55 110.37(16) . . ?
C38 C50 C55 111.13(17) . . ?
C51 C50 C55 110.01(16) . . ?
C52 C51 C50 114.67(17) . . ?
C52 C51 H51A 108.6 . . ?
C50 C51 H51A 108.6 . . ?
C52 C51 H51B 108.6 . . ?
C50 C51 H51B 108.6 . . ?
H51A C51 H51B 107.6 . . ?
C53 C52 C51 114.4(2) . . ?
C53 C52 H52A 108.6 . . ?
C51 C52 H52A 108.6 . . ?
C53 C52 H52B 108.6 . . ?
C51 C52 H52B 108.6 . . ?
H52A C52 H52B 107.6 . . ?
C54 C53 C52 115.3(3) . . ?
C54 C53 H53A 108.5 . . ?
C52 C53 H53A 108.5 . . ?
C54 C53 H53B 108.5 . . ?
C52 C53 H53B 108.5 . . ?
H53A C53 H53B 107.5 . . ?
C53 C54 H54A 109.5 . . ?
C53 C54 H54B 109.5 . . ?
H54A C54 H54B 109.5 . . ?
C53 C54 H54C 109.5 . . ?
H54A C54 H54C 109.5 . . ?
H54B C54 H54C 109.5 . . ?
C56 C55 C50 115.01(16) . . ?
C56 C55 H55A 108.5 . . ?
C50 C55 H55A 108.5 . . ?
C56 C55 H55B 108.5 . . ?
C50 C55 H55B 108.5 . . ?
H55A C55 H55B 107.5 . . ?
C57 C56 C55 113.68(18) . . ?
C57 C56 H56A 108.8 . . ?
C55 C56 H56A 108.8 . . ?
C57 C56 H56B 108.8 . . ?
C55 C56 H56B 108.8 . . ?
H56A C56 H56B 107.7 . . ?
C58 C57 C56 113.1(2) . . ?
C58 C57 H57A 109.0 . . ?
C56 C57 H57A 109.0 . . ?
C58 C57 H57B 109.0 . . ?
C56 C57 H57B 109.0 . . ?
H57A C57 H57B 107.8 . . ?
C57 C58 H58A 109.5 . . ?
C57 C58 H58B 109.5 . . ?
H58A C58 H58B 109.5 . . ?
C57 C58 H58C 109.5 . . ?
H58A C58 H58C 109.5 . . ?
H58B C58 H58C 109.5 . . ?
C60 C59 C47 124.35(17) . . ?
C60 C59 C63 117.99(16) . . ?
C47 C59 C63 117.60(16) . . ?
C59 C60 C62 123.27(18) . . ?
C59 C60 C61 122.65(17) . . ?
C62 C60 C61 114.08(17) . . ?
N8 C61 C60 177.5(2) . . ?
N9 C62 C60 178.0(2) . . ?
C64 C63 N12 122.68(17) . . ?
C64 C63 C59 117.93(17) . . ?
N12 C63 C59 119.00(16) . . ?
C63 C64 C65 124.49(19) . . ?
C63 C64 C66 120.60(18) . . ?
C65 C64 C66 114.90(18) . . ?
N10 C65 C64 176.5(2) . . ?
N11 C66 C64 177.7(2) . . ?
N12 C67 H67A 109.5 . . ?
N12 C67 H67B 109.5 . . ?
H67A C67 H67B 109.5 . . ?
N12 C67 H67C 109.5 . . ?
H67A C67 H67C 109.5 . . ?
H67B C67 H67C 109.5 . . ?
C69 C68 C73 121.0(2) . . ?
C69 C68 S2 119.58(17) . . ?
C73 C68 S2 119.23(16) . . ?
C68 C69 C70 118.2(2) . . ?
C68 C69 H69 120.9 . . ?
C70 C69 H69 120.9 . . ?
C71 C70 C69 122.0(2) . . ?
C71 C70 H70 119.0 . . ?
C69 C70 H70 119.0 . . ?
C70 C71 C72 118.6(2) . . ?
C70 C71 C74 122.0(2) . . ?
C72 C71 C74 119.4(2) . . ?
C73 C72 C71 120.8(2) . . ?
C73 C72 H72 119.6 . . ?
C71 C72 H72 119.6 . . ?
C72 C73 C68 119.4(2) . . ?
C72 C73 H73 120.3 . . ?
C68 C73 H73 120.3 . . ?
C71 C74 H74A 109.5 . . ?
C71 C74 H74B 109.5 . . ?
H74A C74 H74B 109.5 . . ?
C71 C74 H74C 109.5 . . ?
H74A C74 H74C 109.5 . . ?
H74B C74 H74C 109.5 . . ?
C76 C75 C77 111.4(3) . . ?
C76 C75 H75A 109.3 . . ?
C77 C75 H75A 109.3 . . ?
C76 C75 H75B 109.3 . . ?
C77 C75 H75B 109.3 . . ?
H75A C75 H75B 108.0 . . ?
C77 C76 C75 114.4(4) 2 . ?
C77 C76 H76A 108.7 2 . ?
C75 C76 H76A 108.7 . . ?
C77 C76 H76B 108.7 2 . ?
C75 C76 H76B 108.7 . . ?
H76A C76 H76B 107.6 . . ?
C76 C77 C75 112.9(4) 2 . ?
C76 C77 H77A 109.0 2 . ?
C75 C77 H77A 109.0 . . ?
C76 C77 H77B 109.0 2 . ?
C75 C77 H77B 109.0 . . ?
H77A C77 H77B 107.8 . . ?

loop_
_geom_bond_atom_site_label_1
_geom_bond_atom_site_label_2
_geom_bond_distance
_geom_bond_site_symmetry_2
_geom_bond_publ_flag
S1 O2 1.4224(16) . ?
S1 O1 1.4296(15) . ?
S1 N6 1.6865(16) . ?
S1 C31 1.757(2) . ?
N2 C24 1.148(3) . ?
N3 C25 1.147(3) . ?
N4 C28 1.149(3) . ?
N5 C29 1.148(3) . ?
N6 C26 1.385(2) . ?
N6 C30 1.480(2) . ?
C1 C2 1.395(3) . ?
C1 C6 1.397(3) . ?
C1 C13 1.524(3) . ?
C2 C3 1.389(3) . ?
C2 H2 0.9500 . ?
C3 C4 1.388(3) . ?
C3 H3 0.9500 . ?
C4 C5 1.388(3) . ?
C4 H4 0.9500 . ?
C5 C6 1.395(3) . ?
C5 H5 0.9500 . ?
C6 C7 1.465(3) . ?
C7 C8 1.392(3) . ?
C7 C12 1.405(3) . ?
C8 C9 1.386(3) . ?
C8 H8 0.9500 . ?
C9 C10 1.407(3) . ?
C9 H9 0.9500 . ?
C10 C11 1.410(3) . ?
C10 C22 1.467(3) . ?
C11 C12 1.375(3) . ?
C11 H11 0.9500 . ?
C12 C13 1.525(3) . ?
C13 C14 1.544(3) . ?
C13 C18 1.549(3) . ?
C14 C15 1.528(3) . ?
C14 H14A 0.9900 . ?
C14 H14B 0.9900 . ?
C15 C16 1.531(3) . ?
C15 H15A 0.9900 . ?
C15 H15B 0.9900 . ?
C16 C17 1.492(4) . ?
C16 H16A 0.9900 . ?
C16 H16B 0.9900 . ?
C17 H17A 0.9800 . ?
C17 H17B 0.9800 . ?
C17 H17C 0.9800 . ?
C18 C19 1.525(3) . ?
C18 H18A 0.9900 . ?
C18 H18B 0.9900 . ?
C19 C20 1.497(3) . ?
C19 H19A 0.9900 . ?
C19 H19B 0.9900 . ?
C20 C21 1.491(4) . ?
C20 H20A 0.9900 . ?
C20 H20B 0.9900 . ?
C21 H21A 0.9800 . ?
C21 H21B 0.9800 . ?
C21 H21C 0.9800 . ?
C22 C23 1.366(3) . ?
C22 C26 1.498(3) . ?
C23 C24 1.433(3) . ?
C23 C25 1.441(3) . ?
C26 C27 1.366(3) . ?
C27 C28 1.433(3) . ?
C27 C29 1.434(3) . ?
C30 H30A 0.9800 . ?
C30 H30B 0.9800 . ?
C30 H30C 0.9800 . ?
C31 C36 1.385(3) . ?
C31 C32 1.386(3) . ?
C32 C33 1.388(3) . ?
C32 H32 0.9500 . ?
C33 C34 1.383(4) . ?
C33 H33 0.9500 . ?
C34 C35 1.384(3) . ?
C34 C37 1.511(3) . ?
C35 C36 1.382(3) . ?
C35 H35 0.9500 . ?
C36 H36 0.9500 . ?
C37 H37A 0.9800 . ?
C37 H37B 0.9800 . ?
C37 H37C 0.9800 . ?
S2 O3 1.4220(16) . ?
S2 O4 1.4302(15) . ?
S2 N12 1.6868(17) . ?
S2 C68 1.757(2) . ?
N8 C61 1.144(3) . ?
N9 C62 1.148(3) . ?
N10 C65 1.143(3) . ?
N11 C66 1.144(3) . ?
N12 C63 1.385(2) . ?
N12 C67 1.476(2) . ?
C38 C39 1.387(3) . ?
C38 C43 1.403(3) . ?
C38 C50 1.525(3) . ?
C39 C40 1.389(3) . ?
C39 H39 0.9500 . ?
C40 C41 1.392(3) . ?
C40 H40 0.9500 . ?
C41 C42 1.390(3) . ?
C41 H41 0.9500 . ?
C42 C43 1.387(3) . ?
C42 H42 0.9500 . ?
C43 C44 1.465(3) . ?
C44 C45 1.395(3) . ?
C44 C49 1.406(3) . ?
C45 C46 1.387(3) . ?
C45 H45 0.9500 . ?
C46 C47 1.403(3) . ?
C46 H46 0.9500 . ?
C47 C48 1.410(3) . ?
C47 C59 1.469(3) . ?
C48 C49 1.371(3) . ?
C48 H48 0.9500 . ?
C49 C50 1.522(3) . ?
C50 C51 1.539(3) . ?
C50 C55 1.552(3) . ?
C51 C52 1.520(3) . ?
C51 H51A 0.9900 . ?
C51 H51B 0.9900 . ?
C52 C53 1.497(4) . ?
C52 H52A 0.9900 . ?
C52 H52B 0.9900 . ?
C53 C54 1.476(4) . ?
C53 H53A 0.9900 . ?
C53 H53B 0.9900 . ?
C54 H54A 0.9800 . ?
C54 H54B 0.9800 . ?
C54 H54C 0.9800 . ?
C55 C56 1.523(3) . ?
C55 H55A 0.9900 . ?
C55 H55B 0.9900 . ?
C56 C57 1.517(3) . ?
C56 H56A 0.9900 . ?
C56 H56B 0.9900 . ?
C57 C58 1.514(4) . ?
C57 H57A 0.9900 . ?
C57 H57B 0.9900 . ?
C58 H58A 0.9800 . ?
C58 H58B 0.9800 . ?
C58 H58C 0.9800 . ?
C59 C60 1.364(3) . ?
C59 C63 1.499(3) . ?
C60 C62 1.436(3) . ?
C60 C61 1.439(3) . ?
C63 C64 1.365(3) . ?
C64 C65 1.437(3) . ?
C64 C66 1.437(3) . ?
C67 H67A 0.9800 . ?
C67 H67B 0.9800 . ?
C67 H67C 0.9800 . ?
C68 C69 1.385(3) . ?
C68 C73 1.390(3) . ?
C69 C70 1.391(4) . ?
C69 H69 0.9500 . ?
C70 C71 1.383(4) . ?
C70 H70 0.9500 . ?
C71 C72 1.386(3) . ?
C71 C74 1.515(3) . ?
C72 C73 1.385(3) . ?
C72 H72 0.9500 . ?
C73 H73 0.9500 . ?
C74 H74A 0.9800 . ?
C74 H74B 0.9800 . ?
C74 H74C 0.9800 . ?
C75 C76 1.525(3) . ?
C75 C77 1.527(3) . ?
C75 H75A 0.9900 . ?
C75 H75B 0.9900 . ?
C76 C77 1.265(6) 2 ?
C76 H76A 0.9900 . ?
C76 H76B 0.9900 . ?
C77 H77A 0.9900 . ?
C77 H77B 0.9900 . ?

loop_
_geom_torsion_atom_site_label_1
_geom_torsion_atom_site_label_2
_geom_torsion_atom_site_label_3
_geom_torsion_atom_site_label_4
_geom_torsion
_geom_torsion_site_symmetry_1
_geom_torsion_site_symmetry_2
_geom_torsion_site_symmetry_3
_geom_torsion_site_symmetry_4
_geom_torsion_publ_flag
O2 S1 N6 C26 -130.32(15) . . . . ?
O1 S1 N6 C26 -0.36(17) . . . . ?
C31 S1 N6 C26 114.28(16) . . . . ?
O2 S1 N6 C30 52.29(16) . . . . ?
O1 S1 N6 C30 -177.76(14) . . . . ?
C31 S1 N6 C30 -63.12(16) . . . . ?
C6 C1 C2 C3 -0.1(3) . . . . ?
C13 C1 C2 C3 -176.9(2) . . . . ?
C1 C2 C3 C4 -0.4(4) . . . . ?
C2 C3 C4 C5 0.7(4) . . . . ?
C3 C4 C5 C6 -0.5(4) . . . . ?
C4 C5 C6 C1 0.0(3) . . . . ?
C4 C5 C6 C7 178.7(2) . . . . ?
C2 C1 C6 C5 0.3(3) . . . . ?
C13 C1 C6 C5 177.64(19) . . . . ?
C2 C1 C6 C7 -178.69(19) . . . . ?
C13 C1 C6 C7 -1.3(2) . . . . ?
C5 C6 C7 C8 0.8(4) . . . . ?
C1 C6 C7 C8 179.6(2) . . . . ?
C5 C6 C7 C12 -178.0(2) . . . . ?
C1 C6 C7 C12 0.8(2) . . . . ?
C12 C7 C8 C9 1.8(3) . . . . ?
C6 C7 C8 C9 -176.86(19) . . . . ?
C7 C8 C9 C10 0.5(3) . . . . ?
C8 C9 C10 C11 -3.5(3) . . . . ?
C8 C9 C10 C22 175.86(17) . . . . ?
C9 C10 C11 C12 4.2(3) . . . . ?
C22 C10 C11 C12 -175.20(17) . . . . ?
C10 C11 C12 C7 -1.9(3) . . . . ?
C10 C11 C12 C13 175.46(18) . . . . ?
C8 C7 C12 C11 -1.2(3) . . . . ?
C6 C7 C12 C11 177.80(18) . . . . ?
C8 C7 C12 C13 -178.94(17) . . . . ?
C6 C7 C12 C13 0.0(2) . . . . ?
C2 C1 C13 C12 178.3(2) . . . . ?
C6 C1 C13 C12 1.2(2) . . . . ?
C2 C1 C13 C14 -61.8(3) . . . . ?
C6 C1 C13 C14 121.10(19) . . . . ?
C2 C1 C13 C18 61.4(3) . . . . ?
C6 C1 C13 C18 -115.62(19) . . . . ?
C11 C12 C13 C1 -178.3(2) . . . . ?
C7 C12 C13 C1 -0.7(2) . . . . ?
C11 C12 C13 C14 61.4(3) . . . . ?
C7 C12 C13 C14 -121.01(19) . . . . ?
C11 C12 C13 C18 -61.3(3) . . . . ?
C7 C12 C13 C18 116.27(18) . . . . ?
C1 C13 C14 C15 -60.4(2) . . . . ?
C12 C13 C14 C15 52.8(2) . . . . ?
C18 C13 C14 C15 175.89(19) . . . . ?
C13 C14 C15 C16 176.0(2) . . . . ?
C14 C15 C16 C17 68.3(4) . . . . ?
C1 C13 C18 C19 59.8(2) . . . . ?
C12 C13 C18 C19 -51.1(2) . . . . ?
C14 C13 C18 C19 -175.23(19) . . . . ?
C13 C18 C19 C20 -175.0(2) . . . . ?
C18 C19 C20 C21 -173.5(3) . . . . ?
C9 C10 C22 C23 -149.37(19) . . . . ?
C11 C10 C22 C23 30.0(3) . . . . ?
C9 C10 C22 C26 32.7(2) . . . . ?
C11 C10 C22 C26 -147.87(18) . . . . ?
C10 C22 C23 C24 3.6(3) . . . . ?
C26 C22 C23 C24 -178.49(17) . . . . ?
C10 C22 C23 C25 -176.32(18) . . . . ?
C26 C22 C23 C25 1.6(3) . . . . ?
C30 N6 C26 C27 32.7(3) . . . . ?
S1 N6 C26 C27 -144.55(16) . . . . ?
C30 N6 C26 C22 -140.32(18) . . . . ?
S1 N6 C26 C22 42.5(2) . . . . ?
C23 C22 C26 C27 -121.6(2) . . . . ?
C10 C22 C26 C27 56.5(2) . . . . ?
C23 C22 C26 N6 51.7(2) . . . . ?
C10 C22 C26 N6 -130.23(18) . . . . ?
N6 C26 C27 C28 -166.83(17) . . . . ?
C22 C26 C27 C28 6.2(3) . . . . ?
N6 C26 C27 C29 13.0(3) . . . . ?
C22 C26 C27 C29 -173.95(18) . . . . ?
O2 S1 C31 C36 -176.07(16) . . . . ?
O1 S1 C31 C36 50.58(19) . . . . ?
N6 S1 C31 C36 -61.68(18) . . . . ?
O2 S1 C31 C32 9.5(2) . . . . ?
O1 S1 C31 C32 -123.90(18) . . . . ?
N6 S1 C31 C32 123.83(18) . . . . ?
C36 C31 C32 C33 -0.2(3) . . . . ?
S1 C31 C32 C33 174.16(19) . . . . ?
C31 C32 C33 C34 1.2(4) . . . . ?
C32 C33 C34 C35 -1.5(4) . . . . ?
C32 C33 C34 C37 177.9(3) . . . . ?
C33 C34 C35 C36 0.9(3) . . . . ?
C37 C34 C35 C36 -178.6(2) . . . . ?
C34 C35 C36 C31 0.0(3) . . . . ?
C32 C31 C36 C35 -0.4(3) . . . . ?
S1 C31 C36 C35 -174.72(16) . . . . ?
O3 S2 N12 C63 -133.88(15) . . . . ?
O4 S2 N12 C63 -3.84(17) . . . . ?
C68 S2 N12 C63 110.84(16) . . . . ?
O3 S2 N12 C67 51.17(17) . . . . ?
O4 S2 N12 C67 -178.79(14) . . . . ?
C68 S2 N12 C67 -64.11(16) . . . . ?
C43 C38 C39 C40 -0.2(3) . . . . ?
C50 C38 C39 C40 179.3(2) . . . . ?
C38 C39 C40 C41 1.2(4) . . . . ?
C39 C40 C41 C42 -1.0(4) . . . . ?
C40 C41 C42 C43 -0.3(3) . . . . ?
C41 C42 C43 C38 1.3(3) . . . . ?
C41 C42 C43 C44 -177.6(2) . . . . ?
C39 C38 C43 C42 -1.0(3) . . . . ?
C50 C38 C43 C42 179.38(18) . . . . ?
C39 C38 C43 C44 178.05(18) . . . . ?
C50 C38 C43 C44 -1.5(2) . . . . ?
C42 C43 C44 C45 0.0(4) . . . . ?
C38 C43 C44 C45 -179.0(2) . . . . ?
C42 C43 C44 C49 179.1(2) . . . . ?
C38 C43 C44 C49 0.1(2) . . . . ?
C49 C44 C45 C46 1.1(3) . . . . ?
C43 C44 C45 C46 -179.89(19) . . . . ?
C44 C45 C46 C47 0.4(3) . . . . ?
C45 C46 C47 C48 -2.7(3) . . . . ?
C45 C46 C47 C59 177.31(17) . . . . ?
C46 C47 C48 C49 3.5(3) . . . . ?
C59 C47 C48 C49 -176.49(17) . . . . ?
C47 C48 C49 C44 -2.1(3) . . . . ?
C47 C48 C49 C50 177.05(18) . . . . ?
C45 C44 C49 C48 -0.2(3) . . . . ?
C43 C44 C49 C48 -179.44(18) . . . . ?
C45 C44 C49 C50 -179.48(17) . . . . ?
C43 C44 C49 C50 1.3(2) . . . . ?
C48 C49 C50 C38 178.74(19) . . . . ?
C44 C49 C50 C38 -2.0(2) . . . . ?
C48 C49 C50 C51 59.2(3) . . . . ?
C44 C49 C50 C51 -121.58(18) . . . . ?
C48 C49 C50 C55 -63.7(3) . . . . ?
C44 C49 C50 C55 115.53(18) . . . . ?
C39 C38 C50 C49 -177.4(2) . . . . ?
C43 C38 C50 C49 2.2(2) . . . . ?
C39 C38 C50 C51 -58.1(3) . . . . ?
C43 C38 C50 C51 121.48(18) . . . . ?
C39 C38 C50 C55 65.6(3) . . . . ?
C43 C38 C50 C55 -114.87(18) . . . . ?
C49 C50 C51 C52 54.9(2) . . . . ?
C38 C50 C51 C52 -57.8(2) . . . . ?
C55 C50 C51 C52 177.96(19) . . . . ?
C50 C51 C52 C53 -176.7(2) . . . . ?
C51 C52 C53 C54 177.9(3) . . . . ?
C49 C50 C55 C56 -48.1(2) . . . . ?
C38 C50 C55 C56 62.9(2) . . . . ?
C51 C50 C55 C56 -172.15(18) . . . . ?
C50 C55 C56 C57 -173.4(2) . . . . ?
C55 C56 C57 C58 -174.0(2) . . . . ?
C46 C47 C59 C60 -149.40(19) . . . . ?
C48 C47 C59 C60 30.6(3) . . . . ?
C46 C47 C59 C63 33.6(2) . . . . ?
C48 C47 C59 C63 -146.45(18) . . . . ?
C47 C59 C60 C62 4.4(3) . . . . ?
C63 C59 C60 C62 -178.62(18) . . . . ?
C47 C59 C60 C61 -175.45(18) . . . . ?
C63 C59 C60 C61 1.6(3) . . . . ?
C67 N12 C63 C64 32.0(3) . . . . ?
S2 N12 C63 C64 -142.61(16) . . . . ?
C67 N12 C63 C59 -140.65(18) . . . . ?
S2 N12 C63 C59 44.7(2) . . . . ?
C60 C59 C63 C64 -121.3(2) . . . . ?
C47 C59 C63 C64 55.9(2) . . . . ?
C60 C59 C63 N12 51.7(2) . . . . ?
C47 C59 C63 N12 -131.09(18) . . . . ?
N12 C63 C64 C65 12.9(3) . . . . ?
C59 C63 C64 C65 -174.39(18) . . . . ?
N12 C63 C64 C66 -166.19(17) . . . . ?
C59 C63 C64 C66 6.5(3) . . . . ?
O3 S2 C68 C69 7.9(2) . . . . ?
O4 S2 C68 C69 -125.76(19) . . . . ?
N12 S2 C68 C69 122.05(19) . . . . ?
O3 S2 C68 C73 -177.05(16) . . . . ?
O4 S2 C68 C73 49.30(19) . . . . ?
N12 S2 C68 C73 -62.89(18) . . . . ?
C73 C68 C69 C70 -0.3(4) . . . . ?
S2 C68 C69 C70 174.7(2) . . . . ?
C68 C69 C70 C71 -0.2(4) . . . . ?
C69 C70 C71 C72 0.6(4) . . . . ?
C69 C70 C71 C74 -179.8(3) . . . . ?
C70 C71 C72 C73 -0.5(4) . . . . ?
C74 C71 C72 C73 180.0(2) . . . . ?
C71 C72 C73 C68 0.0(3) . . . . ?
C69 C68 C73 C72 0.5(3) . . . . ?
S2 C68 C73 C72 -174.53(16) . . . . ?
C77 C75 C76 C77 50.4(6) . . . 2 ?
C76 C75 C77 C76 -49.6(6) . . . 2 ?
